data_2230489
loop_
_publ_author_name
'Ban, Hong-Yan'

_publ_section_title
;
 (<i>E</i>)-<i>N</i>'-(5-Bromo-2-methoxybenzylidene)isonicotinohydrazide
;
_journal_coeditor_code SJ5145
_journal_issue 6
_journal_name_full 'Acta Crystallographica Section E'
_journal_page_first o1443
_journal_paper_doi 10.1107/S1600536811017910
_journal_volume 67
_journal_year 2011
_chemical_formula_iupac 'C14 H12 Br N3 O2'
_chemical_formula_moiety 'C14 H12 Br N3 O2'
_chemical_formula_sum 'C14 H12 Br N3 O2'
_chemical_formula_weight 334.18
_chemical_name_systematic
;
(<i>E</i>)-<i>N</i>'-(5-Bromo-2-methoxybenzylidene)isonicotinohydrazide
;
_space_group_IT_number 14
_symmetry_cell_setting monoclinic
_symmetry_space_group_name_Hall '-P 2ybc'
_symmetry_space_group_name_H-M 'P 1 21/c 1'
_atom_sites_solution_hydrogens geom
_atom_sites_solution_primary direct
_atom_sites_solution_secondary difmap
_audit_creation_method SHELXL-97
_cell_angle_alpha 90.00
_cell_angle_beta 102.199(3)
_cell_angle_gamma 90.00
_cell_formula_units_Z 8
_cell_length_a 10.020(3)
_cell_length_b 25.732(2)
_cell_length_c 11.243(2)
_cell_measurement_reflns_used 916
_cell_measurement_temperature 298(2)
_cell_measurement_theta_max 24.3
_cell_measurement_theta_min 2.5
_cell_volume 2833.4(10)
_computing_cell_refinement 'SAINT (Bruker, 1998)'
_computing_data_collection 'SMART (Bruker, 1998)'
_computing_data_reduction 'SAINT (Bruker, 1998)'
_computing_molecular_graphics 'SHELXTL (Sheldrick, 2008)'
_computing_publication_material 'SHELXTL (Sheldrick, 2008)'
_computing_structure_refinement 'SHELXL97 (Sheldrick, 2008)'
_computing_structure_solution 'SHELXS97 (Sheldrick, 2008)'
_diffrn_ambient_temperature 298(2)
_diffrn_measured_fraction_theta_full 0.958
_diffrn_measured_fraction_theta_max 0.958
_diffrn_measurement_device_type 'Bruker SMART CCD area-detector'
_diffrn_measurement_method \w
_diffrn_radiation_monochromator graphite
_diffrn_radiation_source 'fine-focus sealed tube'
_diffrn_radiation_type MoK\a
_diffrn_radiation_wavelength 0.71073
_diffrn_reflns_av_R_equivalents 0.1140
_diffrn_reflns_av_sigmaI/netI 0.2208
_diffrn_reflns_limit_h_max 12
_diffrn_reflns_limit_h_min -12
_diffrn_reflns_limit_k_max 32
_diffrn_reflns_limit_k_min -15
_diffrn_reflns_limit_l_max 14
_diffrn_reflns_limit_l_min -12
_diffrn_reflns_number 14099
_diffrn_reflns_theta_full 26.99
_diffrn_reflns_theta_max 26.99
_diffrn_reflns_theta_min 2.02
_diffrn_standards_number 0
_exptl_absorpt_coefficient_mu 2.906
_exptl_absorpt_correction_T_max 0.7598
_exptl_absorpt_correction_T_min 0.7038
_exptl_absorpt_correction_type multi-scan
_exptl_absorpt_process_details '(SADABS; Sheldrick, 1996)'
_exptl_crystal_colour colourless
_exptl_crystal_density_diffrn 1.567
_exptl_crystal_density_method 'not measured'
_exptl_crystal_description block
_exptl_crystal_F_000 1344
_exptl_crystal_size_max 0.13
_exptl_crystal_size_mid 0.10
_exptl_crystal_size_min 0.10
_refine_diff_density_max 0.318
_refine_diff_density_min -0.428
_refine_ls_extinction_method none
_refine_ls_goodness_of_fit_ref 0.939
_refine_ls_hydrogen_treatment mixed
_refine_ls_matrix_type full
_refine_ls_number_parameters 369
_refine_ls_number_reflns 5922
_refine_ls_number_restraints 2
_refine_ls_restrained_S_all 0.939
_refine_ls_R_factor_all 0.2338
_refine_ls_R_factor_gt 0.0637
_refine_ls_shift/su_max 0.000
_refine_ls_shift/su_mean 0.000
_refine_ls_structure_factor_coef Fsqd
_refine_ls_weighting_details 'calc w=1/[\s^2^(Fo^2^)] where P=(Fo^2^+2Fc^2^)/3'
_refine_ls_weighting_scheme calc
_refine_ls_wR_factor_gt 0.0970
_refine_ls_wR_factor_ref 0.1430
_reflns_number_gt 2018
_reflns_number_total 5922
_reflns_threshold_expression I>2\s(I)
_cod_data_source_file sj5145.cif
_cod_data_source_block I
_cod_original_sg_symbol_H-M 'P 21/c'
_cod_database_code 2230489
_cod_database_fobs_code 2230489

loop_
_symmetry_equiv_pos_as_xyz
'x, y, z'
'-x, y+1/2, -z+1/2'
'-x, -y, -z'
'x, -y-1/2, z-1/2'

loop_
_atom_site_type_symbol
_atom_site_label
_atom_site_fract_x
_atom_site_fract_y
_atom_site_fract_z
_atom_site_U_iso_or_equiv
_atom_site_adp_type
_atom_site_calc_flag
_atom_site_refinement_flags
_atom_site_occupancy
_atom_site_symmetry_multiplicity
_atom_site_disorder_assembly
_atom_site_disorder_group
Br Br1 0.51353(8) 0.35943(3) 0.41403(8) 0.0813(3) Uani d . 1 1 . .
Br Br2 0.03344(8) -0.09381(3) 0.49305(8) 0.0786(3) Uani d . 1 1 . .
N N1 0.7533(5) 0.1886(2) 0.2601(5) 0.0433(14) Uani d . 1 1 . .
N N2 0.7920(5) 0.1410(2) 0.2216(5) 0.0483(15) Uani d D 1 1 . .
N N3 0.8554(7) -0.0399(2) 0.0738(5) 0.0570(17) Uani d . 1 1 . .
N N4 0.2636(5) 0.0667(2) 0.2875(5) 0.0469(15) Uani d . 1 1 . .
N N5 0.3008(5) 0.1126(2) 0.2381(5) 0.0455(15) Uani d D 1 1 . .
N N6 0.3357(8) 0.2873(2) 0.0375(6) 0.070(2) Uani d . 1 1 . .
O O1 1.0434(5) 0.29599(17) 0.2924(4) 0.0661(14) Uani d . 1 1 . .
O O2 0.5883(5) 0.10295(15) 0.2207(4) 0.0531(13) Uani d . 1 1 . .
O O3 0.5607(5) -0.03865(16) 0.3491(4) 0.0627(14) Uani d . 1 1 . .
O O4 0.0906(5) 0.14763(16) 0.2208(5) 0.0675(15) Uani d . 1 1 . .
C C1 0.8234(7) 0.2757(2) 0.3160(6) 0.0396(17) Uani d . 1 1 . .
C C2 0.9269(8) 0.3125(3) 0.3234(6) 0.0504(19) Uani d . 1 1 . .
C C3 0.9065(7) 0.3632(3) 0.3589(6) 0.056(2) Uani d . 1 1 . .
H H3 0.9754 0.3878 0.3643 0.068 Uiso calc R 1 1 . .
C C4 0.7825(8) 0.3763(3) 0.3859(6) 0.056(2) Uani d . 1 1 . .
H H4 0.7671 0.4102 0.4087 0.068 Uiso calc R 1 1 . .
C C5 0.6821(7) 0.3396(3) 0.3791(6) 0.0478(19) Uani d . 1 1 . .
C C6 0.7036(7) 0.2897(3) 0.3450(6) 0.0497(19) Uani d . 1 1 . .
H H6 0.6350 0.2651 0.3417 0.060 Uiso calc R 1 1 . .
C C7 1.1577(7) 0.3308(3) 0.3069(6) 0.070(2) Uani d . 1 1 . .
H H7A 1.1368 0.3586 0.2489 0.105 Uiso calc R 1 1 . .
H H7B 1.2364 0.3123 0.2936 0.105 Uiso calc R 1 1 . .
H H7C 1.1763 0.3449 0.3878 0.105 Uiso calc R 1 1 . .
C C8 0.8473(7) 0.2231(2) 0.2755(6) 0.054(2) Uani d . 1 1 . .
H H8 0.9325 0.2146 0.2606 0.064 Uiso calc R 1 1 . .
C C9 0.7057(7) 0.1007(2) 0.2057(6) 0.0432(18) Uani d . 1 1 . .
C C10 0.7624(7) 0.0518(2) 0.1629(6) 0.0387(17) Uani d . 1 1 . .
C C11 0.6714(7) 0.0151(2) 0.1033(6) 0.052(2) Uani d . 1 1 . .
H H11 0.5777 0.0201 0.0927 0.062 Uiso calc R 1 1 . .
C C12 0.7233(8) -0.0294(3) 0.0596(6) 0.058(2) Uani d . 1 1 . .
H H12 0.6615 -0.0534 0.0177 0.069 Uiso calc R 1 1 . .
C C13 0.9394(7) -0.0048(3) 0.1323(6) 0.055(2) Uani d . 1 1 . .
H H13 1.0325 -0.0113 0.1443 0.066 Uiso calc R 1 1 . .
C C14 0.8989(7) 0.0409(2) 0.1769(6) 0.0464(18) Uani d . 1 1 . .
H H14 0.9638 0.0644 0.2165 0.056 Uiso calc R 1 1 . .
C C15 0.3380(7) -0.0171(2) 0.3649(6) 0.0431(18) Uani d . 1 1 . .
C C16 0.4437(7) -0.0535(3) 0.3829(6) 0.0456(18) Uani d . 1 1 . .
C C17 0.4289(7) -0.1015(3) 0.4355(6) 0.055(2) Uani d . 1 1 . .
H H17 0.4998 -0.1255 0.4484 0.066 Uiso calc R 1 1 . .
C C18 0.3064(8) -0.1126(3) 0.4681(6) 0.057(2) Uani d . 1 1 . .
H H18 0.2953 -0.1445 0.5040 0.068 Uiso calc R 1 1 . .
C C19 0.2015(6) -0.0777(3) 0.4487(6) 0.0452(18) Uani d . 1 1 . .
C C20 0.2170(7) -0.0301(3) 0.3968(6) 0.0473(18) Uani d . 1 1 . .
H H20 0.1450 -0.0065 0.3832 0.057 Uiso calc R 1 1 . .
C C21 0.6772(7) -0.0721(3) 0.3758(6) 0.072(2) Uani d . 1 1 . .
H H21A 0.6994 -0.0793 0.4615 0.107 Uiso calc R 1 1 . .
H H21B 0.7534 -0.0553 0.3525 0.107 Uiso calc R 1 1 . .
H H21C 0.6571 -0.1040 0.3315 0.107 Uiso calc R 1 1 . .
C C22 0.3574(7) 0.0332(3) 0.3104(6) 0.0483(19) Uani d . 1 1 . .
H H22 0.4416 0.0407 0.2919 0.058 Uiso calc R 1 1 . .
C C23 0.2085(8) 0.1511(2) 0.2091(6) 0.0479(19) Uani d . 1 1 . .
C C24 0.2575(7) 0.1983(2) 0.1524(6) 0.0398(18) Uani d . 1 1 . .
C C25 0.3935(7) 0.2111(3) 0.1626(6) 0.059(2) Uani d . 1 1 . .
H H25 0.4620 0.1904 0.2077 0.071 Uiso calc R 1 1 . .
C C26 0.4257(8) 0.2552(3) 0.1049(7) 0.069(2) Uani d . 1 1 . .
H H26 0.5177 0.2632 0.1137 0.083 Uiso calc R 1 1 . .
C C27 0.2071(10) 0.2744(3) 0.0269(7) 0.073(3) Uani d . 1 1 . .
H H27 0.1409 0.2951 -0.0214 0.087 Uiso calc R 1 1 . .
C C28 0.1643(7) 0.2316(3) 0.0838(6) 0.053(2) Uani d . 1 1 . .
H H28 0.0714 0.2253 0.0755 0.064 Uiso calc R 1 1 . .
H H5 0.388(2) 0.116(2) 0.232(6) 0.080 Uiso d D 1 1 . .
H H2 0.880(2) 0.139(3) 0.214(6) 0.080 Uiso d D 1 1 . .

loop_
_atom_site_aniso_label
_atom_site_aniso_U_11
_atom_site_aniso_U_22
_atom_site_aniso_U_33
_atom_site_aniso_U_12
_atom_site_aniso_U_13
_atom_site_aniso_U_23
Br1 0.0673(6) 0.0816(6) 0.0990(7) 0.0128(5) 0.0266(5) -0.0272(6)
Br2 0.0568(6) 0.0881(7) 0.0920(7) -0.0143(5) 0.0184(5) 0.0230(6)
N1 0.038(4) 0.035(3) 0.059(4) 0.002(3) 0.016(3) -0.003(3)
N2 0.032(3) 0.034(3) 0.081(4) 0.007(3) 0.018(3) -0.001(3)
N3 0.057(4) 0.039(4) 0.078(5) 0.007(4) 0.021(4) -0.002(3)
N4 0.047(4) 0.032(3) 0.064(4) 0.000(3) 0.016(3) -0.002(3)
N5 0.037(4) 0.030(3) 0.074(4) -0.001(3) 0.022(3) 0.007(3)
N6 0.091(6) 0.044(4) 0.076(5) -0.012(4) 0.021(5) 0.000(4)
O1 0.050(3) 0.054(3) 0.102(4) -0.018(3) 0.032(3) -0.016(3)
O2 0.042(3) 0.033(3) 0.090(4) -0.002(2) 0.026(3) 0.000(2)
O3 0.050(3) 0.049(3) 0.096(4) 0.013(3) 0.028(3) 0.011(3)
O4 0.036(3) 0.045(3) 0.127(5) 0.002(3) 0.032(3) 0.003(3)
C1 0.038(4) 0.034(4) 0.051(5) -0.009(4) 0.018(4) -0.004(4)
C2 0.049(5) 0.035(5) 0.069(6) -0.007(4) 0.018(4) -0.012(4)
C3 0.058(5) 0.040(5) 0.074(6) -0.021(4) 0.022(4) -0.002(4)
C4 0.070(6) 0.033(4) 0.070(6) -0.007(4) 0.022(5) -0.015(4)
C5 0.051(5) 0.047(5) 0.044(5) 0.002(4) 0.006(4) 0.001(4)
C6 0.039(5) 0.039(5) 0.072(6) -0.008(4) 0.014(4) -0.008(4)
C7 0.043(5) 0.078(6) 0.094(6) -0.020(4) 0.029(4) 0.000(5)
C8 0.053(5) 0.034(4) 0.077(6) -0.004(4) 0.021(4) -0.011(4)
C9 0.039(5) 0.033(4) 0.059(5) 0.004(4) 0.013(4) 0.003(4)
C10 0.035(4) 0.031(4) 0.055(5) 0.003(3) 0.020(4) 0.007(4)
C11 0.035(4) 0.030(4) 0.090(6) 0.001(4) 0.015(4) -0.004(4)
C12 0.058(6) 0.033(5) 0.083(6) -0.004(4) 0.018(5) 0.000(4)
C13 0.042(5) 0.043(5) 0.083(6) 0.006(4) 0.018(4) -0.003(5)
C14 0.045(5) 0.033(4) 0.063(5) -0.002(4) 0.017(4) -0.009(4)
C15 0.040(5) 0.033(4) 0.058(5) 0.003(4) 0.015(4) -0.008(4)
C16 0.053(5) 0.034(4) 0.053(5) -0.009(4) 0.018(4) -0.005(4)
C17 0.047(5) 0.050(5) 0.069(6) 0.009(4) 0.013(4) 0.000(4)
C18 0.067(6) 0.042(5) 0.058(5) 0.000(4) 0.008(4) 0.003(4)
C19 0.034(4) 0.045(5) 0.054(5) -0.005(4) 0.004(4) 0.006(4)
C20 0.042(5) 0.043(5) 0.059(5) 0.003(4) 0.017(4) 0.000(4)
C21 0.053(5) 0.079(6) 0.085(6) 0.033(5) 0.020(4) -0.002(5)
C22 0.046(5) 0.041(5) 0.063(5) 0.001(4) 0.023(4) 0.000(4)
C23 0.045(5) 0.033(5) 0.069(5) 0.001(4) 0.021(4) 0.002(4)
C24 0.039(4) 0.028(4) 0.052(5) 0.000(4) 0.008(4) -0.013(4)
C25 0.052(5) 0.048(5) 0.078(6) -0.002(4) 0.016(4) 0.000(5)
C26 0.062(6) 0.052(5) 0.092(7) -0.010(5) 0.012(5) 0.011(5)
C27 0.106(8) 0.046(6) 0.063(6) 0.013(5) 0.011(6) 0.015(5)
C28 0.045(5) 0.045(5) 0.066(5) 0.011(4) 0.004(4) 0.005(4)

loop_
_atom_type_symbol
_atom_type_description
_atom_type_scat_dispersion_real
_atom_type_scat_dispersion_imag
_atom_type_scat_source
C C 0.0033 0.0016 'International Tables Vol C Tables 4.2.6.8 and 6.1.1.4'
H H 0.0000 0.0000 'International Tables Vol C Tables 4.2.6.8 and 6.1.1.4'
Br Br -0.2901 2.4595 'International Tables Vol C Tables 4.2.6.8 and 6.1.1.4'
N N 0.0061 0.0033 'International Tables Vol C Tables 4.2.6.8 and 6.1.1.4'
O O 0.0106 0.0060 'International Tables Vol C Tables 4.2.6.8 and 6.1.1.4'

loop_
_geom_angle_atom_site_label_1
_geom_angle_atom_site_label_2
_geom_angle_atom_site_label_3
_geom_angle_site_symmetry_1
_geom_angle_site_symmetry_3
_geom_angle
_geom_angle_publ_flag
C8 N1 N2 . . 114.2(5) ?
C9 N2 N1 . . 120.9(5) ?
C9 N2 H2 . . 124(4) ?
N1 N2 H2 . . 115(4) ?
C13 N3 C12 . . 116.0(6) ?
C22 N4 N5 . . 114.3(6) ?
C23 N5 N4 . . 119.6(6) ?
C23 N5 H5 . . 122(4) ?
N4 N5 H5 . . 118(4) ?
C27 N6 C26 . . 115.3(7) ?
C2 O1 C7 . . 119.0(5) ?
C16 O3 C21 . . 119.1(5) ?
C6 C1 C2 . . 119.3(6) ?
C6 C1 C8 . . 122.2(6) ?
C2 C1 C8 . . 118.6(6) ?
O1 C2 C3 . . 123.7(6) ?
O1 C2 C1 . . 116.3(6) ?
C3 C2 C1 . . 120.1(7) ?
C4 C3 C2 . . 119.1(6) ?
C4 C3 H3 . . 120.4 ?
C2 C3 H3 . . 120.4 ?
C5 C4 C3 . . 120.1(6) ?
C5 C4 H4 . . 120.0 ?
C3 C4 H4 . . 120.0 ?
C6 C5 C4 . . 120.4(6) ?
C6 C5 Br1 . . 120.9(6) ?
C4 C5 Br1 . . 118.7(6) ?
C1 C6 C5 . . 121.1(6) ?
C1 C6 H6 . . 119.5 ?
C5 C6 H6 . . 119.5 ?
O1 C7 H7A . . 109.5 ?
O1 C7 H7B . . 109.5 ?
H7A C7 H7B . . 109.5 ?
O1 C7 H7C . . 109.5 ?
H7A C7 H7C . . 109.5 ?
H7B C7 H7C . . 109.5 ?
N1 C8 C1 . . 121.3(6) ?
N1 C8 H8 . . 119.4 ?
C1 C8 H8 . . 119.4 ?
O2 C9 N2 . . 123.9(6) ?
O2 C9 C10 . . 121.6(6) ?
N2 C9 C10 . . 114.5(6) ?
C14 C10 C11 . . 117.0(6) ?
C14 C10 C9 . . 124.8(6) ?
C11 C10 C9 . . 118.2(6) ?
C10 C11 C12 . . 118.4(6) ?
C10 C11 H11 . . 120.8 ?
C12 C11 H11 . . 120.8 ?
N3 C12 C11 . . 124.3(7) ?
N3 C12 H12 . . 117.9 ?
C11 C12 H12 . . 117.9 ?
N3 C13 C14 . . 124.4(7) ?
N3 C13 H13 . . 117.8 ?
C14 C13 H13 . . 117.8 ?
C13 C14 C10 . . 119.9(6) ?
C13 C14 H14 . . 120.1 ?
C10 C14 H14 . . 120.1 ?
C20 C15 C16 . . 118.9(6) ?
C20 C15 C22 . . 121.7(6) ?
C16 C15 C22 . . 119.3(6) ?
O3 C16 C17 . . 122.9(6) ?
O3 C16 C15 . . 116.4(6) ?
C17 C16 C15 . . 120.7(7) ?
C18 C17 C16 . . 118.5(7) ?
C18 C17 H17 . . 120.7 ?
C16 C17 H17 . . 120.7 ?
C19 C18 C17 . . 121.1(7) ?
C19 C18 H18 . . 119.4 ?
C17 C18 H18 . . 119.4 ?
C18 C19 C20 . . 120.0(6) ?
C18 C19 Br2 . . 120.7(6) ?
C20 C19 Br2 . . 119.3(5) ?
C15 C20 C19 . . 120.6(6) ?
C15 C20 H20 . . 119.7 ?
C19 C20 H20 . . 119.7 ?
O3 C21 H21A . . 109.5 ?
O3 C21 H21B . . 109.5 ?
H21A C21 H21B . . 109.5 ?
O3 C21 H21C . . 109.5 ?
H21A C21 H21C . . 109.5 ?
H21B C21 H21C . . 109.5 ?
N4 C22 C15 . . 122.1(6) ?
N4 C22 H22 . . 119.0 ?
C15 C22 H22 . . 119.0 ?
O4 C23 N5 . . 123.5(6) ?
O4 C23 C24 . . 121.0(6) ?
N5 C23 C24 . . 115.4(6) ?
C28 C24 C25 . . 115.9(6) ?
C28 C24 C23 . . 119.8(6) ?
C25 C24 C23 . . 124.3(6) ?
C26 C25 C24 . . 118.8(7) ?
C26 C25 H25 . . 120.6 ?
C24 C25 H25 . . 120.6 ?
N6 C26 C25 . . 125.5(8) ?
N6 C26 H26 . . 117.3 ?
C25 C26 H26 . . 117.3 ?
N6 C27 C28 . . 123.6(7) ?
N6 C27 H27 . . 118.2 ?
C28 C27 H27 . . 118.2 ?
C24 C28 C27 . . 120.9(7) ?
C24 C28 H28 . . 119.5 ?
C27 C28 H28 . . 119.5 ?

loop_
_geom_bond_atom_site_label_1
_geom_bond_atom_site_label_2
_geom_bond_site_symmetry_2
_geom_bond_distance
_geom_bond_publ_flag
Br1 C5 . 1.884(7) ?
Br2 C19 . 1.900(6) ?
N1 C8 . 1.279(7) ?
N1 N2 . 1.382(6) ?
N2 C9 . 1.337(8) ?
N2 H2 . 0.900(10) ?
N3 C13 . 1.313(8) ?
N3 C12 . 1.326(8) ?
N4 C22 . 1.262(7) ?
N4 N5 . 1.388(6) ?
N5 C23 . 1.347(8) ?
N5 H5 . 0.901(10) ?
N6 C27 . 1.312(9) ?
N6 C26 . 1.335(8) ?
O1 C2 . 1.354(8) ?
O1 C7 . 1.437(7) ?
O2 C9 . 1.224(7) ?
O3 C16 . 1.361(7) ?
O3 C21 . 1.430(7) ?
O4 C23 . 1.219(7) ?
C1 C6 . 1.358(8) ?
C1 C2 . 1.394(8) ?
C1 C8 . 1.463(8) ?
C2 C3 . 1.392(8) ?
C3 C4 . 1.382(9) ?
C3 H3 . 0.9300 ?
C4 C5 . 1.371(8) ?
C4 H4 . 0.9300 ?
C5 C6 . 1.369(8) ?
C6 H6 . 0.9300 ?
C7 H7A . 0.9600 ?
C7 H7B . 0.9600 ?
C7 H7C . 0.9600 ?
C8 H8 . 0.9300 ?
C9 C10 . 1.500(8) ?
C10 C14 . 1.373(8) ?
C10 C11 . 1.384(8) ?
C11 C12 . 1.390(8) ?
C11 H11 . 0.9300 ?
C12 H12 . 0.9300 ?
C13 C14 . 1.372(8) ?
C13 H13 . 0.9300 ?
C14 H14 . 0.9300 ?
C15 C20 . 1.376(8) ?
C15 C16 . 1.395(8) ?
C15 C22 . 1.464(8) ?
C16 C17 . 1.391(8) ?
C17 C18 . 1.384(9) ?
C17 H17 . 0.9300 ?
C18 C19 . 1.364(8) ?
C18 H18 . 0.9300 ?
C19 C20 . 1.381(8) ?
C20 H20 . 0.9300 ?
C21 H21A . 0.9600 ?
C21 H21B . 0.9600 ?
C21 H21C . 0.9600 ?
C22 H22 . 0.9300 ?
C23 C24 . 1.502(8) ?
C24 C28 . 1.377(8) ?
C24 C25 . 1.383(8) ?
C25 C26 . 1.378(9) ?
C25 H25 . 0.9300 ?
C26 H26 . 0.9300 ?
C27 C28 . 1.386(9) ?
C27 H27 . 0.9300 ?
C28 H28 . 0.9300 ?

loop_
_geom_hbond_atom_site_label_D
_geom_hbond_atom_site_label_H
_geom_hbond_atom_site_label_A
_geom_hbond_site_symmetry_A
_geom_hbond_distance_DH
_geom_hbond_distance_HA
_geom_hbond_distance_DA
_geom_hbond_angle_DHA
N5 H5 O2 . 0.901(10) 2.06(2) 2.939(7) 164(6)
N2 H2 O4 1_655 0.900(10) 2.113(18) 2.999(7) 168(6)
